data_4127183
loop_
_publ_author_name
'Mukherjee, Debabrata'
'H\"ollerhage, Thomas'
'Leich, Valeri'
'Spaniol, Thomas P.'
'Englert, Ulli'
'Maron, Laurent'
'Okuda, Jun'

_publ_section_title
;
 The Nature of the Heavy Alkaline Earth Metal-Hydrogen Bond: Synthesis,
 Structure, and Reactivity of a Cationic Strontium Hydride Cluster.
;
_journal_name_full 'Journal of the American Chemical Society'
_journal_paper_doi 10.1021/jacs.7b13796
_journal_year 2018
_chemical_formula_moiety 'C45 H58 N4 O4 Sr, C4 H8 O'
_chemical_formula_sum 'C49 H66 N4 O5 Sr'
_chemical_formula_weight 878.67
_chemical_name_systematic
;
 ?
;
_space_group_crystal_system orthorhombic
_space_group_IT_number 60
_space_group_name_Hall '-P 2n 2ab'
_space_group_name_H-M_alt 'P b c n'
_symmetry_space_group_name_Hall '-P 2n 2ab'
_symmetry_space_group_name_H-M 'P b c n'
_atom_sites_solution_hydrogens geom
_audit_creation_method SHELXL-2013
_cell_angle_alpha 90
_cell_angle_beta 90
_cell_angle_gamma 90
_cell_formula_units_Z 4
_cell_length_a 13.8856(8)
_cell_length_b 17.4892(10)
_cell_length_c 18.1198(10)
_cell_measurement_reflns_used 9938
_cell_measurement_temperature 100(2)
_cell_measurement_theta_max 26.99
_cell_measurement_theta_min 2.18
_cell_volume 4400.4(4)
_computing_cell_refinement 'Bruker SMART (2001)'
_computing_data_collection 'Bruker SMART (2001)'
_computing_data_reduction 'Bruker SAINT+ (1999)'
_computing_structure_refinement 'SHELXL-2013 (Sheldrick, 2013)'
_computing_structure_solution 'SIR-92 (Altomare 1992)'
_diffrn_ambient_temperature 100(2)
_diffrn_measured_fraction_theta_full 1.000
_diffrn_measured_fraction_theta_max 0.992
_diffrn_measurement_device_type 'Bruker APEX-I CCD'
_diffrn_measurement_method '\w scans'
_diffrn_radiation_monochromator 'multilayer optics'
_diffrn_radiation_source microsource
_diffrn_radiation_type MoK\a
_diffrn_radiation_wavelength 0.71073
_diffrn_reflns_av_R_equivalents 0.0534
_diffrn_reflns_av_unetI/netI 0.0335
_diffrn_reflns_Laue_measured_fraction_full 1.000
_diffrn_reflns_Laue_measured_fraction_max 0.992
_diffrn_reflns_limit_h_max 19
_diffrn_reflns_limit_h_min -19
_diffrn_reflns_limit_k_max 24
_diffrn_reflns_limit_k_min -24
_diffrn_reflns_limit_l_max 25
_diffrn_reflns_limit_l_min -25
_diffrn_reflns_number 64079
_diffrn_reflns_point_group_measured_fraction_full 1.000
_diffrn_reflns_point_group_measured_fraction_max 0.992
_diffrn_reflns_theta_full 25.242
_diffrn_reflns_theta_max 30.431
_diffrn_reflns_theta_min 1.873
_exptl_absorpt_coefficient_mu 1.277
_exptl_absorpt_correction_T_max 0.7461
_exptl_absorpt_correction_T_min 0.6214
_exptl_absorpt_correction_type multi-scan
_exptl_absorpt_process_details 'Sadabs Bruker'
_exptl_crystal_colour black
_exptl_crystal_density_diffrn 1.326
_exptl_crystal_description block
_exptl_crystal_F_000 1864
_exptl_crystal_size_max 0.290
_exptl_crystal_size_mid 0.200
_exptl_crystal_size_min 0.180
_refine_diff_density_max 1.357
_refine_diff_density_min -0.571
_refine_diff_density_rms 0.085
_refine_ls_extinction_method none
_refine_ls_goodness_of_fit_ref 1.061
_refine_ls_hydrogen_treatment constr
_refine_ls_matrix_type full
_refine_ls_number_parameters 293
_refine_ls_number_reflns 6623
_refine_ls_number_restraints 0
_refine_ls_restrained_S_all 1.061
_refine_ls_R_factor_all 0.0755
_refine_ls_R_factor_gt 0.0508
_refine_ls_shift/su_max 0.000
_refine_ls_shift/su_mean 0.000
_refine_ls_structure_factor_coef Fsqd
_refine_ls_weighting_details 'w=1/[\s^2^(Fo^2^)+(0.0632P)^2^+5.8425P] where P=(Fo^2^+2Fc^2^)/3'
_refine_ls_weighting_scheme calc
_refine_ls_wR_factor_gt 0.1287
_refine_ls_wR_factor_ref 0.1410
_reflns_Friedel_coverage 0.000
_reflns_number_gt 4851
_reflns_number_total 6623
_reflns_threshold_expression 'I > 2\s(I)'
_cod_data_source_file ja7b13796_si_002.cif
_cod_data_source_block 6
_cod_database_code 4127183
_shelx_space_group_comment
;
The symmetry employed for this shelxl refinement is uniquely defined
by the following loop, which should always be used as a source of
symmetry information in preference to the above space-group names.
They are only intended as comments.
;
_shelx_estimated_absorpt_t_min 0.708
_shelx_estimated_absorpt_t_max 0.803
_shelxl_version_number 2013-4

loop_
_space_group_symop_operation_xyz
'x, y, z'
'-x+1/2, -y+1/2, z+1/2'
'x+1/2, -y+1/2, -z'
'-x, y, -z+1/2'
'-x, -y, -z'
'x-1/2, y-1/2, -z-1/2'
'-x-1/2, y-1/2, z'
'x, -y, z-1/2'

loop_
_atom_site_label
_atom_site_type_symbol
_atom_site_fract_x
_atom_site_fract_y
_atom_site_fract_z
_atom_site_U_iso_or_equiv
_atom_site_adp_type
_atom_site_occupancy
_atom_site_site_symmetry_order
_atom_site_calc_flag
_atom_site_refinement_flags_posn
_atom_site_refinement_flags_adp
_atom_site_refinement_flags_occupancy
_atom_site_disorder_assembly
_atom_site_disorder_group
Sr1 Sr 0.0000 0.55699(2) 0.7500 0.01900(9) Uani 1 2 d S T P B .
O1 O -0.10719(14) 0.49195(11) 0.66347(10) 0.0322(4) Uani 1 1 d . . . . .
O2 O 0.12943(17) 0.48421(16) 0.66782(13) 0.0557(7) Uani 1 1 d . . . . .
N1 N -0.15200(18) 0.66347(14) 0.76537(13) 0.0340(5) Uani 1 1 d . . . . .
H1 H -0.2139 0.6353 0.7579 0.041 Uiso 0.5 1 calc R U P A 1
N2 N 0.01681(15) 0.66334(12) 0.86695(13) 0.0289(5) Uani 1 1 d . . . . .
C1 C -0.1473(2) 0.72353(18) 0.71032(17) 0.0388(6) Uani 1 1 d . . . . .
H1A H -0.1014 0.7632 0.7271 0.047 Uiso 1 1 calc R U . . .
H1B H -0.2115 0.7477 0.7059 0.047 Uiso 1 1 calc R U . . .
C2 C -0.1520(2) 0.69350(18) 0.84131(16) 0.0369(6) Uani 1 1 d . . . . .
H2A H -0.1723 0.6524 0.8755 0.044 Uiso 1 1 calc R U . . .
H2B H -0.1998 0.7353 0.8449 0.044 Uiso 1 1 calc R U . . .
C3 C -0.0554(2) 0.72308(16) 0.86509(15) 0.0339(6) Uani 1 1 d . . . . .
H3A H -0.0345 0.7637 0.8306 0.041 Uiso 1 1 calc R U . . .
H3B H -0.0613 0.7461 0.9148 0.041 Uiso 1 1 calc R U . . .
C4 C 0.1165(2) 0.69517(16) 0.86439(15) 0.0335(6) Uani 1 1 d . . . . .
H4A H 0.1621 0.6550 0.8806 0.040 Uiso 1 1 calc R U . . .
H4B H 0.1209 0.7380 0.9000 0.040 Uiso 1 1 calc R U . . .
C5 C -0.2504(3) 0.6251(3) 0.7599(3) 0.0265(10) Uani 0.5 1 d . . P B 2
H5A H -0.2584 0.5893 0.8010 0.040 Uiso 0.5 1 calc R U P B 2
H5B H -0.2550 0.5972 0.7131 0.040 Uiso 0.5 1 calc R U P B 2
H5C H -0.3010 0.6641 0.7621 0.040 Uiso 0.5 1 calc R U P B 2
C6 C 0.0073(2) 0.62400(18) 0.94033(17) 0.0417(7) Uani 1 1 d . . . . .
H6A H 0.0223 0.6602 0.9799 0.063 Uiso 1 1 calc R U . . .
H6B H 0.0522 0.5808 0.9426 0.063 Uiso 1 1 calc R U . . .
H6C H -0.0588 0.6053 0.9463 0.063 Uiso 1 1 calc R U . . .
C7 C -0.14595(18) 0.43838(14) 0.62512(13) 0.0263(5) Uani 1 1 d . . . . .
C8 C -0.22973(17) 0.44510(14) 0.57723(13) 0.0260(5) Uani 1 1 d . . . . .
C9 C -0.28901(18) 0.50746(16) 0.56105(15) 0.0314(5) Uani 1 1 d . . . . .
H9 H -0.2782 0.5556 0.5839 0.038 Uiso 1 1 calc R U . . .
C10 C -0.3636(2) 0.49817(18) 0.51134(16) 0.0384(7) Uani 1 1 d . . . . .
H10 H -0.4037 0.5405 0.4997 0.046 Uiso 1 1 calc R U . . .
C11 C -0.3811(2) 0.42727(19) 0.47780(17) 0.0394(7) Uani 1 1 d . . . . .
H11 H -0.4326 0.4222 0.4436 0.047 Uiso 1 1 calc R U . . .
C12 C -0.32422(19) 0.36471(17) 0.49387(15) 0.0334(6) Uani 1 1 d . . . . .
H12 H -0.3365 0.3167 0.4712 0.040 Uiso 1 1 calc R U . . .
C13 C -0.24861(18) 0.37281(14) 0.54374(13) 0.0263(5) Uani 1 1 d . . . . .
C14 C -0.17749(18) 0.31866(14) 0.57136(13) 0.0260(5) Uani 1 1 d . . . . .
C15 C -0.1625(2) 0.24159(16) 0.55759(16) 0.0339(6) Uani 1 1 d . . . . .
H15 H -0.2029 0.2148 0.5240 0.041 Uiso 1 1 calc R U . . .
C16 C -0.0879(2) 0.20402(16) 0.59344(18) 0.0396(7) Uani 1 1 d . . . . .
H16 H -0.0778 0.1511 0.5846 0.048 Uiso 1 1 calc R U . . .
C17 C -0.0278(2) 0.24279(18) 0.64227(18) 0.0406(7) Uani 1 1 d . . . . .
H17 H 0.0227 0.2160 0.6664 0.049 Uiso 1 1 calc R U . . .
C18 C -0.0408(2) 0.32033(16) 0.65598(15) 0.0336(6) Uani 1 1 d . . . . .
H18 H 0.0010 0.3467 0.6887 0.040 Uiso 1 1 calc R U . . .
C19 C -0.11625(18) 0.35895(14) 0.62096(13) 0.0266(5) Uani 1 1 d . . . . .
C20 C 0.1250(2) 0.45694(18) 0.59546(16) 0.0405(7) Uani 1 1 d . . . . .
H20A H 0.1496 0.4958 0.5604 0.049 Uiso 1 1 calc R U . . .
H20B H 0.0579 0.4440 0.5819 0.049 Uiso 1 1 calc R U . . .
C21 C 0.1895(2) 0.38442(19) 0.5942(2) 0.0492(8) Uani 1 1 d . . . . .
H21A H 0.2377 0.3856 0.5540 0.059 Uiso 1 1 calc R U . C 1
H21B H 0.1515 0.3366 0.5917 0.059 Uiso 1 1 calc R U . C 1
C22A C 0.2400(7) 0.3993(6) 0.6801(6) 0.061(3) Uani 0.464(10) 1 d . . P D 1
H22A H 0.2052 0.3703 0.7187 0.073 Uiso 0.464(10) 1 calc R U P D 1
H22B H 0.3088 0.3841 0.6806 0.073 Uiso 0.464(10) 1 calc R U P D 1
C23A C 0.2290(5) 0.4835(5) 0.6910(4) 0.045(2) Uani 0.464(10) 1 d . . P D 1
H23A H 0.2376 0.4993 0.7431 0.054 Uiso 0.464(10) 1 calc R U P D 1
H23B H 0.2714 0.5139 0.6584 0.054 Uiso 0.464(10) 1 calc R U P D 1
C22B C 0.2714(5) 0.4035(4) 0.6420(5) 0.0467(19) Uani 0.536(10) 1 d . . P D 2
H22C H 0.3120 0.4451 0.6219 0.056 Uiso 0.536(10) 1 calc R U P D 2
H22D H 0.3114 0.3585 0.6547 0.056 Uiso 0.536(10) 1 calc R U P D 2
C23B C 0.2083(5) 0.4290(4) 0.7042(5) 0.053(2) Uani 0.536(10) 1 d . . P D 2
H23C H 0.2465 0.4569 0.7417 0.064 Uiso 0.536(10) 1 calc R U P D 2
H23D H 0.1770 0.3846 0.7280 0.064 Uiso 0.536(10) 1 calc R U P D 2
O3 O 0.5000 0.38405(17) 0.7500 0.0440(8) Uani 1 2 d S T P . .
C24 C 0.5384(3) 0.43078(18) 0.69293(18) 0.0434(7) Uani 1 1 d . . . . .
H24A H 0.5112 0.4156 0.6446 0.052 Uiso 1 1 calc R U . . .
H24B H 0.6093 0.4251 0.6907 0.052 Uiso 1 1 calc R U . . .
C25 C 0.5123(3) 0.51179(19) 0.7100(2) 0.0527(9) Uani 1 1 d . . . . .
H25A H 0.5672 0.5464 0.7001 0.063 Uiso 1 1 calc R U . . .
H25B H 0.4565 0.5284 0.6800 0.063 Uiso 1 1 calc R U . . .

loop_
_atom_site_aniso_label
_atom_site_aniso_U_11
_atom_site_aniso_U_22
_atom_site_aniso_U_33
_atom_site_aniso_U_23
_atom_site_aniso_U_13
_atom_site_aniso_U_12
Sr1 0.02674(15) 0.01571(14) 0.01454(13) 0.000 -0.00243(11) 0.000
O1 0.0386(10) 0.0298(9) 0.0281(9) -0.0087(7) -0.0012(8) -0.0105(8)
O2 0.0478(13) 0.0787(18) 0.0407(12) -0.0196(12) 0.0153(10) 0.0058(13)
N1 0.0369(12) 0.0328(12) 0.0322(12) -0.0044(9) -0.0099(9) 0.0011(10)
N2 0.0322(11) 0.0236(10) 0.0310(11) -0.0006(9) -0.0062(8) 0.0009(8)
C1 0.0371(15) 0.0394(15) 0.0399(16) 0.0019(12) -0.0022(12) 0.0109(12)
C2 0.0313(13) 0.0401(15) 0.0394(15) -0.0043(12) 0.0084(12) 0.0066(12)
C3 0.0454(16) 0.0332(14) 0.0231(12) -0.0070(10) -0.0001(11) 0.0064(12)
C4 0.0327(13) 0.0337(14) 0.0340(14) -0.0028(11) -0.0064(11) -0.0081(11)
C5 0.0101(17) 0.039(3) 0.030(2) -0.009(2) -0.0025(17) -0.0025(18)
C6 0.0563(19) 0.0360(15) 0.0327(14) 0.0001(12) -0.0020(13) 0.0018(14)
C7 0.0299(12) 0.0280(12) 0.0208(11) -0.0047(9) 0.0047(9) -0.0082(10)
C8 0.0251(11) 0.0304(12) 0.0226(11) -0.0053(10) 0.0051(9) -0.0079(9)
C9 0.0263(12) 0.0336(13) 0.0343(13) -0.0063(11) 0.0060(10) -0.0041(10)
C10 0.0243(12) 0.0480(17) 0.0430(17) -0.0028(14) 0.0030(11) 0.0028(12)
C11 0.0243(12) 0.0582(19) 0.0356(15) -0.0087(13) -0.0014(11) -0.0071(12)
C12 0.0263(12) 0.0434(15) 0.0304(13) -0.0102(11) 0.0044(10) -0.0129(11)
C13 0.0241(11) 0.0319(13) 0.0229(11) -0.0066(9) 0.0074(9) -0.0111(10)
C14 0.0272(12) 0.0279(12) 0.0227(11) -0.0043(9) 0.0075(9) -0.0107(10)
C15 0.0339(14) 0.0310(13) 0.0369(14) -0.0107(11) 0.0118(11) -0.0131(11)
C16 0.0434(16) 0.0250(13) 0.0505(17) -0.0010(12) 0.0128(14) -0.0072(12)
C17 0.0454(16) 0.0338(15) 0.0427(17) 0.0079(13) 0.0040(13) -0.0013(12)
C18 0.0396(14) 0.0344(14) 0.0269(13) 0.0026(11) -0.0006(11) -0.0069(12)
C19 0.0299(12) 0.0275(12) 0.0223(11) -0.0039(9) 0.0052(9) -0.0084(10)
C20 0.0458(17) 0.0429(16) 0.0327(14) -0.0068(12) 0.0096(13) -0.0023(13)
C21 0.0418(17) 0.0351(16) 0.071(2) -0.0105(15) 0.0020(16) 0.0130(13)
C22A 0.038(5) 0.082(7) 0.062(7) 0.023(6) 0.000(4) 0.021(5)
C23A 0.032(3) 0.059(6) 0.043(4) -0.005(3) -0.001(3) -0.002(3)
C22B 0.044(4) 0.034(3) 0.062(5) -0.001(3) 0.001(3) 0.006(3)
C23B 0.040(4) 0.031(4) 0.090(6) -0.006(3) 0.023(4) 0.013(3)
O3 0.069(2) 0.0261(13) 0.0373(16) 0.000 0.0205(15) 0.000
C24 0.0603(19) 0.0349(15) 0.0351(16) 0.0008(12) 0.0151(15) -0.0072(14)
C25 0.070(2) 0.0322(16) 0.056(2) 0.0083(15) 0.0106(18) -0.0039(15)

loop_
_atom_type_symbol
_atom_type_description
_atom_type_scat_dispersion_real
_atom_type_scat_dispersion_imag
_atom_type_scat_source
C C 0.0033 0.0016 'International Tables Vol C Tables 4.2.6.8 and 6.1.1.4'
H H 0.0000 0.0000 'International Tables Vol C Tables 4.2.6.8 and 6.1.1.4'
N N 0.0061 0.0033 'International Tables Vol C Tables 4.2.6.8 and 6.1.1.4'
O O 0.0106 0.0060 'International Tables Vol C Tables 4.2.6.8 and 6.1.1.4'
Sr Sr -1.5307 3.2498 'International Tables Vol C Tables 4.2.6.8 and 6.1.1.4'

loop_
_geom_angle_atom_site_label_1
_geom_angle_atom_site_label_2
_geom_angle_atom_site_label_3
_geom_angle
_geom_angle_site_symmetry_1
_geom_angle_site_symmetry_3
O1 Sr1 O1 124.50(9) . 4_556
O1 Sr1 O2 74.02(8) . 4_556
O1 Sr1 O2 80.18(7) 4_556 4_556
O1 Sr1 O2 80.18(7) . .
O1 Sr1 O2 74.02(8) 4_556 .
O2 Sr1 O2 122.79(12) 4_556 .
O1 Sr1 N1 85.13(7) . .
O1 Sr1 N1 134.27(6) 4_556 .
O2 Sr1 N1 75.85(8) 4_556 .
O2 Sr1 N1 151.03(8) . .
O1 Sr1 N1 134.27(6) . 4_556
O1 Sr1 N1 85.13(7) 4_556 4_556
O2 Sr1 N1 151.02(8) 4_556 4_556
O2 Sr1 N1 75.86(8) . 4_556
N1 Sr1 N1 97.64(10) . 4_556
O1 Sr1 N2 146.84(6) . .
O1 Sr1 N2 77.01(6) 4_556 .
O2 Sr1 N2 87.19(8) 4_556 .
O2 Sr1 N2 132.73(7) . .
N1 Sr1 N2 63.57(6) . .
N1 Sr1 N2 65.12(7) 4_556 .
O1 Sr1 N2 77.01(6) . 4_556
O1 Sr1 N2 146.83(6) 4_556 4_556
O2 Sr1 N2 132.73(7) 4_556 4_556
O2 Sr1 N2 87.19(8) . 4_556
N1 Sr1 N2 65.12(7) . 4_556
N1 Sr1 N2 63.57(6) 4_556 4_556
N2 Sr1 N2 97.79(9) . 4_556
C7 O1 Sr1 160.40(18) . .
C20 O2 C23A 108.2(4) . .
C20 O2 C23B 102.1(4) . .
C20 O2 Sr1 131.3(2) . .
C23A O2 Sr1 119.2(3) . .
C23B O2 Sr1 121.4(3) . .
C1 N1 C2 112.6(2) . .
C1 N1 C5 108.3(3) . .
C2 N1 C5 102.6(3) . .
C1 N1 Sr1 112.06(17) . .
C2 N1 Sr1 109.06(16) . .
C5 N1 Sr1 111.8(2) . .
C1 N1 H1 107.6 . .
C2 N1 H1 107.6 . .
Sr1 N1 H1 107.6 . .
C3 N2 C4 111.9(2) . .
C3 N2 C6 106.9(2) . .
C4 N2 C6 106.2(2) . .
C3 N2 Sr1 113.55(15) . .
C4 N2 Sr1 107.36(16) . .
C6 N2 Sr1 110.75(16) . .
N1 C1 C4 113.1(2) . 4_556
N1 C1 H1A 108.9 . .
C4 C1 H1A 109.0 4_556 .
N1 C1 H1B 108.9 . .
C4 C1 H1B 108.9 4_556 .
H1A C1 H1B 107.8 . .
N1 C2 C3 113.1(2) . .
N1 C2 H2A 109.0 . .
C3 C2 H2A 109.0 . .
N1 C2 H2B 109.0 . .
C3 C2 H2B 109.0 . .
H2A C2 H2B 107.8 . .
N2 C3 C2 112.1(2) . .
N2 C3 H3A 109.2 . .
C2 C3 H3A 109.2 . .
N2 C3 H3B 109.2 . .
C2 C3 H3B 109.2 . .
H3A C3 H3B 107.9 . .
N2 C4 C1 114.5(2) . 4_556
N2 C4 H4A 108.6 . .
C1 C4 H4A 108.6 4_556 .
N2 C4 H4B 108.6 . .
C1 C4 H4B 108.6 4_556 .
H4A C4 H4B 107.6 . .
N1 C5 H5A 109.5 . .
N1 C5 H5B 109.5 . .
H5A C5 H5B 109.5 . .
N1 C5 H5C 109.5 . .
H5A C5 H5C 109.5 . .
H5B C5 H5C 109.5 . .
N2 C6 H6A 109.5 . .
N2 C6 H6B 109.5 . .
H6A C6 H6B 109.5 . .
N2 C6 H6C 109.5 . .
H6A C6 H6C 109.5 . .
H6B C6 H6C 109.5 . .
O1 C7 C19 127.4(2) . .
O1 C7 C8 126.7(2) . .
C19 C7 C8 105.9(2) . .
C9 C8 C13 119.6(2) . .
C9 C8 C7 131.2(2) . .
C13 C8 C7 109.2(2) . .
C10 C9 C8 119.1(3) . .
C10 C9 H9 120.4 . .
C8 C9 H9 120.4 . .
C9 C10 C11 121.1(3) . .
C9 C10 H10 119.5 . .
C11 C10 H10 119.5 . .
C12 C11 C10 120.7(3) . .
C12 C11 H11 119.6 . .
C10 C11 H11 119.6 . .
C11 C12 C13 119.2(3) . .
C11 C12 H12 120.4 . .
C13 C12 H12 120.4 . .
C12 C13 C8 120.3(3) . .
C12 C13 C14 131.9(2) . .
C8 C13 C14 107.8(2) . .
C15 C14 C19 120.4(3) . .
C15 C14 C13 132.2(2) . .
C19 C14 C13 107.5(2) . .
C14 C15 C16 119.2(3) . .
C14 C15 H15 120.4 . .
C16 C15 H15 120.4 . .
C15 C16 C17 121.0(3) . .
C15 C16 H16 119.5 . .
C17 C16 H16 119.5 . .
C18 C17 C16 120.6(3) . .
C18 C17 H17 119.7 . .
C16 C17 H17 119.7 . .
C17 C18 C19 119.2(3) . .
C17 C18 H18 120.4 . .
C19 C18 H18 120.4 . .
C18 C19 C14 119.6(2) . .
C18 C19 C7 130.7(2) . .
C14 C19 C7 109.7(2) . .
O2 C20 C21 105.5(3) . .
O2 C20 H20A 110.6 . .
C21 C20 H20A 110.6 . .
O2 C20 H20B 110.6 . .
C21 C20 H20B 110.6 . .
H20A C20 H20B 108.8 . .
C22B C21 C20 104.6(3) . .
C20 C21 C22A 95.7(4) . .
C20 C21 H21A 112.6 . .
C22A C21 H21A 112.6 . .
C20 C21 H21B 112.6 . .
C22A C21 H21B 112.6 . .
H21A C21 H21B 110.1 . .
C23A C22A C21 103.1(6) . .
C23A C22A H22A 111.2 . .
C21 C22A H22A 111.2 . .
C23A C22A H22B 111.2 . .
C21 C22A H22B 111.2 . .
H22A C22A H22B 109.1 . .
O2 C23A C22A 93.9(6) . .
O2 C23A H23A 112.9 . .
C22A C23A H23A 112.9 . .
O2 C23A H23B 112.9 . .
C22A C23A H23B 112.9 . .
H23A C23A H23B 110.4 . .
C21 C22B C23B 93.4(6) . .
C21 C22B H22C 113.0 . .
C23B C22B H22C 113.0 . .
C21 C22B H22D 113.0 . .
C23B C22B H22D 113.0 . .
H22C C22B H22D 110.4 . .
C22B C23B O2 105.7(6) . .
C22B C23B H23C 110.6 . .
O2 C23B H23C 110.6 . .
C22B C23B H23D 110.6 . .
O2 C23B H23D 110.6 . .
H23C C23B H23D 108.7 . .
C24 O3 C24 109.8(3) . 4_656
O3 C24 C25 107.6(3) . .
O3 C24 H24A 110.2 . .
C25 C24 H24A 110.2 . .
O3 C24 H24B 110.2 . .
C25 C24 H24B 110.2 . .
H24A C24 H24B 108.5 . .
C25 C25 C24 104.9(2) 4_656 .
C25 C25 H25A 110.8 4_656 .
C24 C25 H25A 110.8 . .
C25 C25 H25B 110.8 4_656 .
C24 C25 H25B 110.8 . .
H25A C25 H25B 108.8 . .

loop_
_geom_bond_atom_site_label_1
_geom_bond_atom_site_label_2
_geom_bond_distance
_geom_bond_site_symmetry_2
Sr1 O1 2.4428(17) .
Sr1 O1 2.4428(17) 4_556
Sr1 O2 2.658(2) 4_556
Sr1 O2 2.658(2) .
Sr1 N1 2.828(2) .
Sr1 N1 2.829(2) 4_556
Sr1 N2 2.829(2) .
Sr1 N2 2.829(2) 4_556
O1 C7 1.285(3) .
O2 C20 1.397(4) .
O2 C23A 1.445(7) .
O2 C23B 1.602(8) .
N1 C1 1.450(4) .
N1 C2 1.473(4) .
N1 C5 1.526(5) .
N1 H1 1.0000 .
N2 C3 1.449(3) .
N2 C4 1.492(3) .
N2 C6 1.503(4) .
C1 C4 1.504(4) 4_556
C1 H1A 0.9900 .
C1 H1B 0.9900 .
C2 C3 1.500(4) .
C2 H2A 0.9900 .
C2 H2B 0.9900 .
C3 H3A 0.9900 .
C3 H3B 0.9900 .
C4 C1 1.504(4) 4_556
C4 H4A 0.9900 .
C4 H4B 0.9900 .
C5 H5A 0.9800 .
C5 H5B 0.9800 .
C5 H5C 0.9800 .
C6 H6A 0.9800 .
C6 H6B 0.9800 .
C6 H6C 0.9800 .
C7 C19 1.451(4) .
C7 C8 1.456(4) .
C8 C9 1.397(4) .
C8 C13 1.427(3) .
C9 C10 1.382(4) .
C9 H9 0.9500 .
C10 C11 1.402(4) .
C10 H10 0.9500 .
C11 C12 1.380(4) .
C11 H11 0.9500 .
C12 C13 1.393(4) .
C12 H12 0.9500 .
C13 C14 1.457(4) .
C14 C15 1.386(4) .
C14 C19 1.424(3) .
C15 C16 1.388(4) .
C15 H15 0.9500 .
C16 C17 1.393(5) .
C16 H16 0.9500 .
C17 C18 1.390(4) .
C17 H17 0.9500 .
C18 C19 1.398(4) .
C18 H18 0.9500 .
C20 C21 1.552(4) .
C20 H20A 0.9900 .
C20 H20B 0.9900 .
C21 C22B 1.468(8) .
C21 C22A 1.727(11) .
C21 H21A 0.9900 .
C21 H21B 0.9900 .
C22A C23A 1.495(14) .
C22A H22A 0.9900 .
C22A H22B 0.9900 .
C23A H23A 0.9900 .
C23A H23B 0.9900 .
C22B C23B 1.495(11) .
C22B H22C 0.9900 .
C22B H22D 0.9900 .
C23B H23C 0.9900 .
C23B H23D 0.9900 .
O3 C24 1.422(3) .
O3 C24 1.422(3) 4_656
C24 C25 1.495(5) .
C24 H24A 0.9900 .
C24 H24B 0.9900 .
C25 C25 1.488(7) 4_656
C25 H25A 0.9900 .
C25 H25B 0.9900 .

loop_
_geom_torsion_atom_site_label_1
_geom_torsion_atom_site_label_2
_geom_torsion_atom_site_label_3
_geom_torsion_atom_site_label_4
_geom_torsion
_geom_torsion_site_symmetry_1
_geom_torsion_site_symmetry_4
C2 N1 C1 C4 162.0(2) . 4_556
C5 N1 C1 C4 -85.2(3) . 4_556
Sr1 N1 C1 C4 38.6(3) . 4_556
C1 N1 C2 C3 -73.4(3) . .
C5 N1 C2 C3 170.4(3) . .
Sr1 N1 C2 C3 51.7(3) . .
C4 N2 C3 C2 160.0(2) . .
C6 N2 C3 C2 -84.1(3) . .
Sr1 N2 C3 C2 38.3(3) . .
N1 C2 C3 N2 -63.3(3) . .
C3 N2 C4 C1 -75.2(3) . 4_556
C6 N2 C4 C1 168.6(2) . 4_556
Sr1 N2 C4 C1 50.0(3) . 4_556
Sr1 O1 C7 C19 -3.5(7) . .
Sr1 O1 C7 C8 175.9(3) . .
O1 C7 C8 C9 -0.9(4) . .
C19 C7 C8 C9 178.5(3) . .
O1 C7 C8 C13 179.0(2) . .
C19 C7 C8 C13 -1.5(3) . .
C13 C8 C9 C10 -1.6(4) . .
C7 C8 C9 C10 178.4(3) . .
C8 C9 C10 C11 0.7(4) . .
C9 C10 C11 C12 0.3(4) . .
C10 C11 C12 C13 -0.3(4) . .
C11 C12 C13 C8 -0.5(4) . .
C11 C12 C13 C14 -180.0(3) . .
C9 C8 C13 C12 1.5(4) . .
C7 C8 C13 C12 -178.5(2) . .
C9 C8 C13 C14 -178.9(2) . .
C7 C8 C13 C14 1.1(3) . .
C12 C13 C14 C15 -0.7(5) . .
C8 C13 C14 C15 179.8(3) . .
C12 C13 C14 C19 179.3(3) . .
C8 C13 C14 C19 -0.2(3) . .
C19 C14 C15 C16 0.8(4) . .
C13 C14 C15 C16 -179.3(3) . .
C14 C15 C16 C17 -0.6(4) . .
C15 C16 C17 C18 -0.3(4) . .
C16 C17 C18 C19 1.0(4) . .
C17 C18 C19 C14 -0.7(4) . .
C17 C18 C19 C7 180.0(3) . .
C15 C14 C19 C18 -0.1(4) . .
C13 C14 C19 C18 179.9(2) . .
C15 C14 C19 C7 179.3(2) . .
C13 C14 C19 C7 -0.7(3) . .
O1 C7 C19 C18 0.1(4) . .
C8 C7 C19 C18 -179.4(3) . .
O1 C7 C19 C14 -179.2(2) . .
C8 C7 C19 C14 1.3(3) . .
C23A O2 C20 C21 45.8(5) . .
C23B O2 C20 C21 6.0(4) . .
Sr1 O2 C20 C21 -147.8(2) . .
O2 C20 C21 C22B -38.2(5) . .
O2 C20 C21 C22A -10.9(5) . .
C22B C21 C22A C23A 87.1(11) . .
C20 C21 C22A C23A -23.5(7) . .
C20 O2 C23A C22A -59.7(7) . .
C23B O2 C23A C22A 27.1(7) . .
Sr1 O2 C23A C22A 132.0(5) . .
C21 C22A C23A O2 46.8(7) . .
C20 C21 C22B C23B 51.0(5) . .
C22A C21 C22B C23B -23.3(9) . .
C21 C22B C23B O2 -47.3(6) . .
C20 O2 C23B C22B 26.7(6) . .
C23A O2 C23B C22B -77.3(7) . .
Sr1 O2 C23B C22B -176.2(4) . .
C24 O3 C24 C25 -7.3(2) 4_656 .
O3 C24 C25 C25 18.8(5) . 4_656
